data_4105064
loop_
_publ_author_name
'Tendai Gadzikwa'
'Omar K. Farha'
'Christos D. Malliakas'
'Mercouri G. Kanatzidis'
'Joseph T. Hupp'
'SonBinh T. Nguyen'

_publ_section_title
;
 Selective Bifunctional Modification of a Non-catenated Metal-Organic
 Framework Material via "Click" Chemistry
;
_journal_name_full 'Journal of the American Chemical Society'
_journal_page_first 13613
_journal_page_last 13615
_journal_paper_doi 10.1021/ja904189d
_journal_volume 131
_journal_year 2009
_chemical_formula_sum 'C51 H36 N2 O8 Si Zn2'
_chemical_formula_weight 963.65
_chemical_name_systematic
;
 ?
;
_space_group_IT_number 1
_symmetry_cell_setting triclinic
_symmetry_space_group_name_Hall 'P 1'
_symmetry_space_group_name_H-M 'P 1'
_atom_sites_solution_hydrogens geom
_atom_sites_solution_primary direct
_atom_sites_solution_secondary difmap
_audit_creation_method SHELXL-97
_cell_angle_alpha 90.00
_cell_angle_beta 90.00
_cell_angle_gamma 90.00
_cell_formula_units_Z 1
_cell_length_a 11.8137(8)
_cell_length_b 15.5303(11)
_cell_length_c 16.3912(15)
_cell_measurement_reflns_used 62283
_cell_measurement_temperature 190.0(3)
_cell_volume 3007.3(4)
_computing_structure_refinement 'SHELXL-97 (Sheldrick, 2008)'
_computing_structure_solution 'SHELXS-97 (Sheldrick, 2008)'
_diffrn_ambient_temperature 190.0(3)
_diffrn_detector 'image plate (34 cm diameter)'
_diffrn_detector_area_resol_mean 6.67
_diffrn_detector_type STOE
_diffrn_measured_fraction_theta_full 0.986
_diffrn_measured_fraction_theta_max 0.986
_diffrn_measurement_details ' 180 frames, detector distance = 80 mm'
_diffrn_measurement_device '2-circle goniometer'
_diffrn_measurement_device_type 'STOE IPDS 2'
_diffrn_measurement_method 'rotation method'
_diffrn_radiation_collimation '0.5 mm diameter, monocapillary'
_diffrn_radiation_monochromator 'plane graphite'
_diffrn_radiation_polarisn_norm 0
_diffrn_radiation_source 'fine-focus sealed tube'
_diffrn_radiation_type 'Mo K\a'
_diffrn_radiation_wavelength 0.71073
_diffrn_reflns_av_R_equivalents 0.0597
_diffrn_reflns_av_sigmaI/netI 0.1132
_diffrn_reflns_limit_h_max 14
_diffrn_reflns_limit_h_min -12
_diffrn_reflns_limit_k_max 18
_diffrn_reflns_limit_k_min -18
_diffrn_reflns_limit_l_max 19
_diffrn_reflns_limit_l_min -19
_diffrn_reflns_number 34398
_diffrn_reflns_theta_full 25.00
_diffrn_reflns_theta_max 25.00
_diffrn_reflns_theta_min 2.50
_diffrn_source 'sealed X-ray tube, 12 x 0.4 mm long-fine focus'
_diffrn_source_current 40
_diffrn_source_power 2.00
_diffrn_source_voltage 50
_exptl_absorpt_coefficient_mu 0.430
_exptl_absorpt_correction_T_max 0.9278
_exptl_absorpt_correction_T_min 0.8421
_exptl_absorpt_correction_type integration
_exptl_absorpt_process_details X-Shape
_exptl_crystal_density_diffrn 0.532
_exptl_crystal_F_000 494
_exptl_crystal_size_max 0.30
_exptl_crystal_size_mid 0.16
_exptl_crystal_size_min 0.11
_refine_diff_density_max 0.912
_refine_diff_density_min -0.642
_refine_diff_density_rms 0.080
_refine_ls_abs_structure_details 'Flack H D (1983), Acta Cryst. A39, 876-881'
_refine_ls_abs_structure_Flack 0.47(2)
_refine_ls_extinction_method none
_refine_ls_goodness_of_fit_ref 0.935
_refine_ls_hydrogen_treatment constr
_refine_ls_matrix_type full
_refine_ls_number_parameters 581
_refine_ls_number_reflns 17529
_refine_ls_number_restraints 506
_refine_ls_restrained_S_all 0.954
_refine_ls_R_factor_all 0.0894
_refine_ls_R_factor_gt 0.0696
_refine_ls_shift/su_max 0.013
_refine_ls_shift/su_mean 0.001
_refine_ls_structure_factor_coef Fsqd
_refine_ls_weighting_details 'calc w=1/[\s^2^(Fo^2^)+(0.1072P)^2^+0.0000P] where P=(Fo^2^+2Fc^2^)/3'
_refine_ls_weighting_scheme calc
_refine_ls_wR_factor_gt 0.1660
_refine_ls_wR_factor_ref 0.1767
_reflns_number_gt 12338
_reflns_number_total 17529
_reflns_threshold_expression >2sigma(I)
_cod_data_source_file ja904189d_si_002.cif
_cod_data_source_block TO_MOF
_cod_database_code 4105064

loop_
_symmetry_equiv_pos_as_xyz
'x, y, z'

loop_
_atom_site_label
_atom_site_type_symbol
_atom_site_fract_x
_atom_site_fract_y
_atom_site_fract_z
_atom_site_U_iso_or_equiv
_atom_site_adp_type
_atom_site_occupancy
_atom_site_symmetry_multiplicity
_atom_site_calc_flag
_atom_site_refinement_flags
Zn1 Zn 0.3062(5) 0.3220(3) 0.1763(3) 0.0247(3) Uani 1 1 d U
Zn2 Zn 0.3079(5) 0.3224(3) 0.9982(3) 0.0134(3) Uani 1 1 d U
N1 N 0.3161(8) 0.3179(5) 0.8725(5) 0.020(2) Uani 1 1 d DU
N2 N 0.3115(8) 0.3177(5) 0.2981(5) 0.027(2) Uani 1 1 d DU
O1 O 1.1962(9) 0.4194(6) 0.0191(5) 0.047(2) Uani 1 1 d DU
O2 O 1.2012(8) 1.2237(6) 0.0201(5) 0.040(2) Uani 1 1 d DU
O3 O 1.2002(8) 1.2189(5) 0.1564(5) 0.0359(17) Uani 1 1 d DU
O4 O 1.2060(7) 0.4233(5) 0.1544(5) 0.0313(16) Uani 1 1 d DU
O5 O 0.4326(11) 1.2356(8) 0.1536(7) 0.068(3) Uani 1 1 d DU
O6 O 0.4385(8) 0.4034(6) 0.1488(5) 0.0358(18) Uani 1 1 d DU
O7 O 0.4419(8) 0.4003(5) 0.0152(5) 0.045(2) Uani 1 1 d DU
O8 O 0.4432(7) 1.2437(5) 0.0213(4) 0.0278(15) Uani 1 1 d DU
C1 C 0.9924(10) 1.0062(8) 0.0179(8) 0.091(5) Uani 1 1 d DU
H1 H 0.9838 0.9763 -0.0309 0.109 Uiso 1 1 calc R
C2 C 0.9919(11) 0.6318(8) 0.1579(9) 0.108(6) Uani 1 1 d DU
H2 H 0.9794 0.6600 0.2071 0.129 Uiso 1 1 calc R
C3 C 1.0244(11) 1.1006(8) 0.1589(8) 0.087(5) Uani 1 1 d DU
H3 H 1.0330 1.1306 0.2076 0.105 Uiso 1 1 calc R
C4 C 1.0644(12) 0.5617(8) 0.1614(9) 0.097(5) Uani 1 1 d DU
H4 H 1.0986 0.5444 0.2097 0.117 Uiso 1 1 calc R
C6 C 1.0304(12) 0.5481(8) 0.0187(9) 0.103(5) Uani 1 1 d DU
H6 H 1.0429 0.5196 -0.0303 0.124 Uiso 1 1 calc R
C7 C 1.0783(9) 1.1263(6) 0.0883(6) 0.031(3) Uani 1 1 d DU
C8 C 1.0828(9) 0.5191(7) 0.0882(7) 0.038(3) Uani 1 1 d DU
C9 C 1.0617(11) 1.0783(8) 0.0190(8) 0.099(5) Uani 1 1 d DU
H9 H 1.0982 1.0947 -0.0288 0.119 Uiso 1 1 calc R
C12 C 1.1585(10) 0.4421(7) 0.0868(5) 0.029(3) Uani 1 1 d DU
C13 C 1.1578(9) 1.2015(7) 0.0874(5) 0.022(2) Uani 1 1 d DU
C27 C 0.4612(11) 1.2031(7) 0.0864(5) 0.034(3) Uani 1 1 d DU
C28 C 0.4592(11) 0.4401(7) 0.0810(6) 0.034(3) Uani 1 1 d DU
C29 C 0.5305(9) 1.0685(6) 0.0185(6) 0.040(2) Uani 1 1 d DU
H29 H 0.4780 1.0778 -0.0228 0.048 Uiso 1 1 calc R
C30 C 0.5289(8) 0.5737(6) 0.1553(6) 0.032(2) Uani 1 1 d DU
H30 H 0.4762 0.5638 0.1963 0.039 Uiso 1 1 calc R
C31 C 0.5380(8) 0.5151(6) 0.0899(6) 0.031(3) Uani 1 1 d DU
C32 C 0.5401(8) 1.1275(6) 0.0830(5) 0.022(2) Uani 1 1 d DU
C33 C 0.6001(8) 0.9954(6) 0.0166(6) 0.050(3) Uani 1 1 d DU
H33 H 0.5946 0.9563 -0.0262 0.060 Uiso 1 1 calc R
C34 C 0.5985(8) 0.6468(6) 0.1591(6) 0.048(3) Uani 1 1 d DU
H34 H 0.5928 0.6853 0.2023 0.058 Uiso 1 1 calc R
C35 C 0.6154(7) 1.1150(5) 0.1456(5) 0.0282(17) Uani 1 1 d DU
H35 H 0.6208 1.1539 0.1885 0.034 Uiso 1 1 calc R
C36 C 0.6173(8) 0.5311(6) 0.0287(6) 0.0320(19) Uani 1 1 d DU
H36 H 0.6237 0.4926 -0.0145 0.038 Uiso 1 1 calc R
C37 C 0.6774(8) 0.6607(6) 0.0956(6) 0.025(2) Uani 1 1 d DU
C38 C 0.6777(8) 0.9818(6) 0.0794(6) 0.031(3) Uani 1 1 d DU
C39 C 0.6929(11) 0.8217(6) 0.0899(6) 0.050(3) Uani 1 1 d DU
H39 H 0.6143 0.8216 0.0867 0.060 Uiso 1 1 calc R
C40 C 0.6872(8) 0.6035(6) 0.0307(6) 0.0354(19) Uani 1 1 d DU
H40 H 0.7396 0.6133 -0.0106 0.042 Uiso 1 1 calc R
C41 C 0.6845(8) 1.0412(5) 0.1425(5) 0.0291(16) Uani 1 1 d DU
H41 H 0.7365 1.0319 0.1841 0.035 Uiso 1 1 calc R
C42 C 0.7438(8) 0.7423(6) 0.0873(6) 0.028(2) Uani 1 1 d DU
C43 C 0.7423(8) 0.9006(6) 0.0965(6) 0.024(2) Uani 1 1 d DU
C44 C 0.8603(9) 0.8997(6) 0.1013(6) 0.033(2) Uani 1 1 d DU
C45 C 0.8614(9) 0.7450(7) 0.0922(6) 0.039(3) Uani 1 1 d DU
C47 C 0.9199(9) 0.8224(6) 0.0991(6) 0.027(2) Uani 1 1 d DU
H47 H 0.9985 0.8226 0.1023 0.032 Uiso 1 1 calc R
C48 C 0.9353(9) 0.9765(7) 0.0867(7) 0.033(3) Uani 1 1 d DU
C49 C 0.9353(9) 0.6657(7) 0.0908(7) 0.038(3) Uani 1 1 d DU
C50 C 0.9568(11) 1.0278(8) 0.1534(9) 0.106(5) Uani 1 1 d DU
H50 H 0.9211 1.0114 0.2015 0.127 Uiso 1 1 calc R
C51 C 0.9587(12) 0.6194(8) 0.0202(10) 0.142(7) Uani 1 1 d DU
H51 H 0.9250 0.6368 -0.0283 0.170 Uiso 1 1 calc R
C15 C 0.2574(2) 0.37606(12) 0.42501(11) 0.100(4) Uani 1 1 d DU
C16 C 0.2562(7) 0.3753(5) 0.3408(5) 0.098(4) Uani 1 1 d DU
H16 H 0.2148 0.4173 0.3135 0.118 Uiso 1 1 calc R
C17 C 0.2425(11) 0.2498(8) 0.7513(7) 0.175(8) Uani 1 1 d DU
H17 H 0.1939 0.2088 0.7292 0.210 Uiso 1 1 calc R
C18 C 0.2486(9) 0.2607(7) 0.8351(6) 0.103(4) Uani 1 1 d DU
H18 H 0.2030 0.2260 0.8676 0.124 Uiso 1 1 calc R
C19 C 0.3171(8) 0.3169(6) 0.4691(6) 0.090(5) Uani 1 1 d DU
C20 C 0.3069(10) 0.2987(8) 0.7018(6) 0.067(3) Uani 1 1 d DU
C21 C 0.3495(14) 0.3324(10) 0.5559(5) 0.120(6) Uani 1 1 d DU
H21 H 0.4032 0.3740 0.5689 0.144 Uiso 1 1 calc R
C22 C 0.303(2) 0.2884(14) 0.6115(6) 0.186(11) Uani 1 1 d DU
H22 H 0.2598 0.2424 0.5932 0.223 Uiso 1 1 calc R
C23 C 0.3791(10) 0.3655(7) 0.8216(7) 0.254(14) Uani 1 1 d DU
H23 H 0.4275 0.4063 0.8440 0.304 Uiso 1 1 calc R
C24 C 0.3734(11) 0.2570(7) 0.4245(6) 0.44(3) Uani 1 1 d DU
H24 H 0.4146 0.2144 0.4513 0.523 Uiso 1 1 calc R
C25 C 0.3760(10) 0.3571(7) 0.7374(6) 0.091(4) Uani 1 1 d DU
H25 H 0.4219 0.3919 0.7051 0.109 Uiso 1 1 calc R
C26 C 0.3709(10) 0.2579(5) 0.3419(4) 0.226(12) Uani 1 1 d DU
H26 H 0.4114 0.2160 0.3138 0.272 Uiso 1 1 calc R
Si Si 0.0653(5) 0.5721(3) 0.5628(3) 0.149(2) Uani 1 1 d DU
C11 C 0.1449(4) 0.4913(2) 0.50602(18) 0.203(10) Uani 1 1 d DU
C14 C 0.1959(2) 0.43905(12) 0.46929(9) 0.231(12) Uani 1 1 d DU
C5 C 0.0815(14) 0.5615(9) 0.6743(5) 0.150(7) Uani 1 1 d DU
H5A H 0.0380 0.6054 0.7011 0.226 Uiso 1 1 calc R
H5B H 0.1599 0.5678 0.6886 0.226 Uiso 1 1 calc R
H5C H 0.0552 0.5059 0.6913 0.226 Uiso 1 1 calc R
C10 C 0.1172(13) 0.6807(5) 0.5300(9) 0.154(7) Uani 1 1 d DU
H10A H 0.0766 0.7246 0.5591 0.231 Uiso 1 1 calc R
H10B H 0.1051 0.6875 0.4725 0.231 Uiso 1 1 calc R
H10C H 0.1966 0.6855 0.5417 0.231 Uiso 1 1 calc R
C46 C -0.0872(7) 0.5624(11) 0.5351(11) 0.252(13) Uani 1 1 d DU
H46A H -0.1303 0.6045 0.5646 0.378 Uiso 1 1 calc R
H46B H -0.1138 0.5058 0.5488 0.378 Uiso 1 1 calc R
H46C H -0.0961 0.5718 0.4775 0.378 Uiso 1 1 calc R

loop_
_atom_site_aniso_label
_atom_site_aniso_U_11
_atom_site_aniso_U_22
_atom_site_aniso_U_33
_atom_site_aniso_U_23
_atom_site_aniso_U_13
_atom_site_aniso_U_12
Zn1 0.0258(8) 0.0173(6) 0.0310(7) -0.0016(5) 0.0020(6) -0.0012(6)
Zn2 0.0191(7) 0.0108(5) 0.0102(5) 0.0008(4) -0.0004(5) 0.0005(5)
N1 0.033(4) 0.022(4) 0.006(3) -0.001(3) 0.004(3) 0.001(3)
N2 0.031(4) 0.027(4) 0.023(4) 0.001(3) 0.002(3) -0.003(3)
O1 0.061(5) 0.042(4) 0.038(4) -0.010(3) 0.005(3) 0.029(4)
O2 0.051(4) 0.026(3) 0.042(4) -0.010(3) 0.011(3) -0.012(3)
O3 0.051(4) 0.018(3) 0.038(3) 0.001(2) -0.004(3) -0.019(3)
O4 0.038(4) 0.021(3) 0.035(3) -0.003(2) -0.007(3) 0.015(3)
O5 0.068(6) 0.067(5) 0.070(6) 0.002(4) -0.002(5) 0.022(4)
O6 0.051(4) 0.036(3) 0.021(3) -0.004(2) 0.002(3) -0.006(3)
O7 0.057(4) 0.035(4) 0.044(4) 0.009(3) -0.002(3) -0.010(3)
O8 0.035(4) 0.025(3) 0.023(3) -0.008(2) -0.003(2) -0.001(2)
C1 0.111(9) 0.071(7) 0.090(8) -0.001(6) -0.014(7) -0.057(7)
C2 0.122(10) 0.093(8) 0.108(9) -0.017(7) -0.001(7) 0.042(7)
C3 0.115(9) 0.071(7) 0.075(7) -0.012(6) -0.003(6) -0.047(7)
C4 0.119(9) 0.075(7) 0.097(8) 0.023(6) 0.017(7) 0.058(7)
C6 0.128(9) 0.075(7) 0.107(8) -0.011(6) 0.006(7) 0.049(7)
C7 0.035(6) 0.021(5) 0.038(5) 0.007(4) -0.003(5) -0.003(4)
C8 0.043(6) 0.029(5) 0.043(6) 0.003(5) 0.009(5) -0.002(5)
C9 0.124(9) 0.083(8) 0.089(8) 0.022(6) -0.012(7) -0.064(7)
C12 0.022(5) 0.019(4) 0.045(6) 0.012(4) -0.002(5) -0.002(4)
C13 0.021(5) 0.018(4) 0.027(4) -0.001(4) 0.006(4) 0.000(4)
C27 0.032(6) 0.036(6) 0.033(5) 0.003(5) 0.001(5) -0.004(5)
C28 0.036(6) 0.031(5) 0.037(5) 0.004(4) -0.002(5) 0.006(5)
C29 0.047(5) 0.023(4) 0.049(5) -0.009(3) -0.012(4) -0.005(4)
C30 0.025(4) 0.028(4) 0.044(4) -0.004(3) 0.010(3) 0.008(3)
C31 0.019(5) 0.027(5) 0.046(5) -0.012(4) 0.016(4) -0.011(4)
C32 0.022(5) 0.014(4) 0.029(5) -0.005(4) -0.009(4) 0.005(4)
C33 0.045(5) 0.020(4) 0.087(6) -0.022(4) -0.014(5) 0.010(4)
C34 0.042(5) 0.039(5) 0.064(6) -0.015(4) 0.007(4) 0.014(4)
C35 0.032(4) 0.027(3) 0.025(3) -0.001(3) 0.001(3) -0.002(3)
C36 0.030(4) 0.028(4) 0.038(4) -0.006(3) -0.002(3) 0.007(3)
C37 0.027(5) 0.007(3) 0.042(5) 0.009(3) 0.009(4) 0.001(3)
C38 0.029(6) 0.013(4) 0.051(6) 0.004(4) -0.015(5) 0.002(4)
C39 0.027(6) 0.050(6) 0.073(6) 0.002(5) 0.008(5) -0.007(5)
C40 0.031(4) 0.026(4) 0.049(4) 0.000(3) 0.009(3) -0.002(3)
C41 0.035(4) 0.020(3) 0.032(3) -0.007(3) -0.005(3) 0.006(3)
C42 0.017(4) 0.021(4) 0.046(4) 0.005(3) 0.007(4) -0.001(3)
C43 0.026(5) 0.007(3) 0.041(4) -0.003(3) 0.007(3) 0.007(3)
C44 0.034(5) 0.019(4) 0.047(5) 0.000(3) 0.003(4) -0.004(4)
C45 0.026(5) 0.033(5) 0.059(5) 0.005(4) 0.009(4) -0.012(4)
C47 0.015(5) 0.015(4) 0.050(4) 0.003(3) -0.005(3) -0.004(3)
C48 0.026(5) 0.032(5) 0.041(5) -0.003(4) 0.008(4) -0.008(4)
C49 0.032(6) 0.029(5) 0.051(6) 0.008(5) 0.000(5) -0.001(5)
C50 0.126(9) 0.114(9) 0.079(7) 0.016(7) 0.016(7) -0.050(7)
C51 0.156(11) 0.134(10) 0.136(10) 0.026(8) -0.011(8) 0.050(8)
C15 0.135(9) 0.118(8) 0.046(5) 0.001(6) 0.003(6) 0.035(7)
C16 0.111(8) 0.132(8) 0.053(5) -0.015(6) 0.021(6) -0.028(7)
C17 0.184(11) 0.185(11) 0.156(11) -0.008(9) -0.015(9) -0.037(9)
C18 0.094(8) 0.151(9) 0.065(6) -0.031(6) -0.008(6) 0.019(7)
C19 0.117(9) 0.092(8) 0.062(6) 0.008(6) -0.024(6) 0.009(7)
C20 0.089(7) 0.049(5) 0.064(6) -0.004(5) -0.004(5) 0.002(5)
C21 0.144(10) 0.119(9) 0.096(8) -0.003(7) 0.018(7) -0.035(8)
C22 0.196(14) 0.180(13) 0.181(14) -0.001(9) -0.004(9) -0.012(9)
C23 0.268(16) 0.258(16) 0.236(16) 0.002(10) -0.005(10) 0.022(10)
C24 0.44(3) 0.44(3) 0.43(3) -0.016(10) 0.000(10) 0.008(10)
C25 0.108(8) 0.110(8) 0.054(5) 0.002(5) 0.018(5) -0.024(6)
C26 0.231(14) 0.232(14) 0.216(14) 0.000(9) -0.021(9) -0.023(10)
Si 0.184(5) 0.153(4) 0.110(3) 0.006(3) 0.007(3) 0.008(4)
C11 0.207(13) 0.198(13) 0.204(13) -0.018(9) 0.013(9) 0.018(9)
C14 0.239(15) 0.224(15) 0.230(15) 0.011(10) -0.008(10) 0.007(10)
C5 0.172(10) 0.147(10) 0.132(9) 0.021(8) -0.011(8) 0.005(8)
C10 0.163(10) 0.149(10) 0.151(10) 0.009(8) -0.001(8) 0.007(8)
C46 0.244(15) 0.260(15) 0.252(15) -0.008(10) -0.006(10) 0.004(10)

loop_
_atom_type_symbol
_atom_type_description
_atom_type_scat_dispersion_real
_atom_type_scat_dispersion_imag
_atom_type_scat_source
C C 0.0033 0.0016 'International Tables Vol C Tables 4.2.6.8 and 6.1.1.4'
H H 0.0000 0.0000 'International Tables Vol C Tables 4.2.6.8 and 6.1.1.4'
N N 0.0061 0.0033 'International Tables Vol C Tables 4.2.6.8 and 6.1.1.4'
O O 0.0106 0.0060 'International Tables Vol C Tables 4.2.6.8 and 6.1.1.4'
Si Si 0.0817 0.0704 'International Tables Vol C Tables 4.2.6.8 and 6.1.1.4'
Zn Zn 0.2839 1.4301 'International Tables Vol C Tables 4.2.6.8 and 6.1.1.4'

loop_
_geom_angle_atom_site_label_1
_geom_angle_atom_site_label_2
_geom_angle_atom_site_label_3
_geom_angle
_geom_angle_site_symmetry_1
_geom_angle_site_symmetry_3
N2 Zn1 O4 103.0(3) . 1_455
N2 Zn1 O5 97.9(4) . 1_545
O4 Zn1 O5 156.4(4) 1_455 1_545
N2 Zn1 O3 98.7(3) . 1_445
O4 Zn1 O3 102.9(3) 1_455 1_445
O5 Zn1 O3 84.5(4) 1_545 1_445
N2 Zn1 O6 102.4(3) . .
O4 Zn1 O6 85.9(3) 1_455 .
O5 Zn1 O6 78.9(4) 1_545 .
O3 Zn1 O6 154.7(3) 1_445 .
N2 Zn1 Zn2 177.1(2) . 1_554
O4 Zn1 Zn2 79.84(18) 1_455 1_554
O5 Zn1 Zn2 79.3(3) 1_545 1_554
O3 Zn1 Zn2 81.20(19) 1_445 1_554
O6 Zn1 Zn2 76.99(18) . 1_554
O7 Zn2 O2 157.6(3) 1_556 1_446
O7 Zn2 O1 92.4(4) 1_556 1_456
O2 Zn2 O1 97.4(4) 1_446 1_456
O7 Zn2 O8 73.7(3) 1_556 1_546
O2 Zn2 O8 90.1(3) 1_446 1_546
O1 Zn2 O8 156.7(3) 1_456 1_546
O7 Zn2 N1 97.0(3) 1_556 .
O2 Zn2 N1 100.5(3) 1_446 .
O1 Zn2 N1 102.9(3) 1_456 .
O8 Zn2 N1 97.4(3) 1_546 .
O7 Zn2 Zn1 82.4(2) 1_556 1_556
O2 Zn2 Zn1 79.4(2) 1_446 1_556
O1 Zn2 Zn1 80.1(2) 1_456 1_556
O8 Zn2 Zn1 79.61(16) 1_546 1_556
N1 Zn2 Zn1 177.0(2) . 1_556
C23 N1 C18 114.3(7) . .
C23 N1 Zn2 129.0(6) . .
C18 N1 Zn2 116.8(5) . .
C16 N2 C26 116.0(7) . .
C16 N2 Zn1 119.7(5) . .
C26 N2 Zn1 124.3(6) . .
C12 O1 Zn2 126.3(7) . 1_654
C13 O2 Zn2 128.0(6) . 1_664
C13 O3 Zn1 123.2(6) . 1_665
C12 O4 Zn1 126.6(6) . 1_655
C27 O5 Zn1 128.3(8) . 1_565
C28 O6 Zn1 127.7(6) . .
C28 O7 Zn2 122.8(7) . 1_554
C27 O8 Zn2 126.0(6) . 1_564
C9 C1 C48 122.8(12) . .
C4 C2 C49 128.8(13) . .
C7 C3 C50 116.6(12) . .
C8 C4 C2 115.9(12) . .
C8 C6 C51 121.4(13) . .
C9 C7 C3 118.1(10) . .
C9 C7 C13 120.3(8) . .
C3 C7 C13 121.5(9) . .
C6 C8 C4 119.3(10) . .
C6 C8 C12 121.4(9) . .
C4 C8 C12 119.3(9) . .
C7 C9 C1 122.3(12) . .
O1 C12 O4 123.4(9) . .
O1 C12 C8 117.1(8) . .
O4 C12 C8 115.7(8) . .
O2 C13 O3 124.1(8) . .
O2 C13 C7 118.4(7) . .
O3 C13 C7 113.9(7) . .
O5 C27 O8 119.8(9) . .
O5 C27 C32 120.9(8) . .
O8 C27 C32 117.7(8) . .
O7 C28 O6 119.8(8) . .
O7 C28 C31 124.5(8) . .
O6 C28 C31 112.5(7) . .
C33 C29 C32 119.9(8) . .
C34 C30 C31 120.8(8) . .
C36 C31 C30 118.8(8) . .
C36 C31 C28 119.1(7) . .
C30 C31 C28 121.9(7) . .
C35 C32 C29 121.5(7) . .
C35 C32 C27 119.1(7) . .
C29 C32 C27 119.3(7) . .
C38 C33 C29 119.4(7) . .
C30 C34 C37 118.4(8) . .
C32 C35 C41 117.7(6) . .
C40 C36 C31 121.6(8) . .
C40 C37 C34 121.4(8) . .
C40 C37 C42 115.3(7) . .
C34 C37 C42 122.7(7) . .
C41 C38 C33 119.2(7) . .
C41 C38 C43 112.9(7) . .
C33 C38 C43 126.9(7) . .
C43 C39 C42 128.6(10) . .
C37 C40 C36 118.9(8) . .
C38 C41 C35 122.3(7) . .
C39 C42 C45 114.1(9) . .
C39 C42 C37 121.9(7) . .
C45 C42 C37 122.8(7) . .
C39 C43 C44 115.0(9) . .
C39 C43 C38 121.5(7) . .
C44 C43 C38 121.9(7) . .
C47 C44 C43 120.9(8) . .
C47 C44 C48 112.4(7) . .
C43 C44 C48 124.8(7) . .
C42 C45 C47 121.7(9) . .
C42 C45 C49 123.5(7) . .
C47 C45 C49 114.7(7) . .
C44 C47 C45 119.7(9) . .
C50 C48 C1 111.2(10) . .
C50 C48 C44 116.2(9) . .
C1 C48 C44 132.5(9) . .
C2 C49 C51 111.5(11) . .
C2 C49 C45 125.1(10) . .
C51 C49 C45 123.4(10) . .
C48 C50 C3 129.0(13) . .
C49 C51 C6 123.1(14) . .
C19 C15 C16 121.9(6) . .
C19 C15 C14 117.2(5) . .
C16 C15 C14 120.8(4) . .
N2 C16 C15 122.4(7) . .
C20 C17 C18 119.9(7) . .
N1 C18 C17 124.4(7) . .
C24 C19 C15 115.4(7) . .
C24 C19 C21 119.9(8) . .
C15 C19 C21 121.9(8) . .
C17 C20 C25 117.3(7) . .
C17 C20 C22 121.4(8) . .
C25 C20 C22 121.3(8) . .
C22 C21 C19 119.3(11) . .
C21 C22 C20 130.2(10) . .
N1 C23 C25 123.6(7) . .
C26 C24 C19 121.4(7) . .
C20 C25 C23 120.5(6) . .
C24 C26 N2 122.9(7) . .
C11 Si C5 113.0(4) . .
C11 Si C46 108.5(5) . .
C5 Si C46 109.6(5) . .
C11 Si C10 107.7(4) . .
C5 Si C10 109.3(5) . .
C46 Si C10 108.7(5) . .
C14 C11 Si 179.8(4) . .
C11 C14 C15 180.0(5) . .

loop_
_geom_bond_atom_site_label_1
_geom_bond_atom_site_label_2
_geom_bond_distance
_geom_bond_site_symmetry_2
Zn1 N2 1.998(8) .
Zn1 O4 2.000(6) 1_455
Zn1 O5 2.042(10) 1_545
Zn1 O3 2.059(6) 1_445
Zn1 O6 2.060(7) .
Zn1 Zn2 2.9193(8) 1_554
Zn2 O7 2.011(8) 1_556
Zn2 O2 2.016(7) 1_446
Zn2 O1 2.032(8) 1_456
Zn2 O8 2.047(6) 1_546
Zn2 N1 2.064(7) .
Zn2 Zn1 2.9192(8) 1_556
N1 C23 1.340(9) .
N1 C18 1.342(8) .
N2 C16 1.311(8) .
N2 C26 1.369(8) .
O1 C12 1.247(7) .
O1 Zn2 2.032(8) 1_654
O2 C13 1.264(7) .
O2 Zn2 2.016(7) 1_664
O3 C13 1.266(7) .
O3 Zn1 2.059(6) 1_665
O4 C12 1.277(7) .
O4 Zn1 2.000(6) 1_655
O5 C27 1.257(8) .
O5 Zn1 2.042(10) 1_565
O6 C28 1.273(7) .
O7 C28 1.261(8) .
O7 Zn2 2.011(8) 1_554
O8 C27 1.258(7) .
O8 Zn2 2.047(6) 1_564
C1 C9 1.388(9) .
C1 C48 1.392(9) .
C2 C4 1.387(9) .
C2 C49 1.390(9) .
C3 C7 1.380(9) .
C3 C50 1.387(9) .
C4 C8 1.387(9) .
C6 C8 1.373(9) .
C6 C51 1.394(9) .
C7 C9 1.372(9) .
C7 C13 1.498(7) .
C8 C12 1.493(8) .
C27 C32 1.500(7) .
C28 C31 1.498(8) .
C29 C33 1.402(8) .
C29 C32 1.405(7) .
C30 C34 1.404(8) .
C30 C31 1.409(7) .
C31 C36 1.396(8) .
C32 C35 1.372(7) .
C33 C38 1.394(8) .
C34 C37 1.414(8) .
C35 C41 1.407(7) .
C36 C40 1.395(7) .
C37 C40 1.390(8) .
C37 C42 1.497(8) .
C38 C41 1.388(7) .
C38 C43 1.500(7) .
C39 C43 1.363(8) .
C39 C42 1.372(8) .
C42 C45 1.392(8) .
C43 C44 1.396(8) .
C44 C47 1.392(8) .
C44 C48 1.505(8) .
C45 C47 1.393(8) .
C45 C49 1.509(8) .
C48 C50 1.377(9) .
C49 C51 1.390(9) .
C15 C19 1.366(8) .
C15 C16 1.380(8) .
C15 C14 1.418(4) .
C17 C20 1.347(8) .
C17 C18 1.386(9) .
C19 C24 1.358(8) .
C19 C21 1.492(8) .
C20 C25 1.353(8) .
C20 C22 1.488(8) .
C21 C22 1.265(9) .
C23 C25 1.387(9) .
C24 C26 1.354(9) .
Si C11 1.824(4) .
Si C5 1.845(7) .
Si C46 1.864(7) .
Si C10 1.872(7) .
C11 C14 1.177(5) .

loop_
_platon_squeeze_void_nr
_platon_squeeze_void_average_x
_platon_squeeze_void_average_y
_platon_squeeze_void_average_z
_platon_squeeze_void_volume
_platon_squeeze_void_count_electrons
_platon_squeeze_void_content
1 -0.036 -0.021 0.433 2242 245 ' '
